data_2225807
loop_
_publ_author_name
'Sun, Sheng-Fu'
'Xu, Jin'
'Qin, Da-Bin'

_publ_section_title
;
 1-{2-[2-(1<i>H</i>-Benzimidazol-1-yl)ethoxy]ethyl}-1<i>H</i>-benzimidazol-3-ium
 hexafluorophosphate
;
_journal_coeditor_code CI5075
_journal_issue 5
_journal_name_full 'Acta Crystallographica Section E'
_journal_page_first o1171
_journal_paper_doi 10.1107/S1600536810014534
_journal_volume 66
_journal_year 2010
_chemical_formula_iupac 'C18 H19 N4 O +, P F6 -'
_chemical_formula_moiety 'C18 H19 N4 O +, P F6 -'
_chemical_formula_sum 'C18 H19 F6 N4 O P'
_chemical_formula_weight 452.34
_chemical_name_systematic
;
1-{2-[2-(1<i>H</i>-Benzimidazol-1-yl)ethoxy]ethyl}-1<i>H</i>-
benzimidazol-3-ium hexafluorophosphate
;
_space_group_IT_number 14
_symmetry_cell_setting monoclinic
_symmetry_space_group_name_Hall '-P 2ybc'
_symmetry_space_group_name_H-M 'P 1 21/c 1'
_atom_sites_solution_hydrogens geom
_atom_sites_solution_primary direct
_atom_sites_solution_secondary difmap
_audit_creation_method SHELXL-97
_cell_angle_alpha 90.00
_cell_angle_beta 92.507(2)
_cell_angle_gamma 90.00
_cell_formula_units_Z 4
_cell_length_a 10.5347(18)
_cell_length_b 13.771(2)
_cell_length_c 13.353(2)
_cell_measurement_reflns_used 5714
_cell_measurement_temperature 93(2)
_cell_measurement_theta_max 27.49
_cell_measurement_theta_min 3.05
_cell_volume 1935.3(5)
_computing_cell_refinement 'RAPID-AUTO (Rigaku/MSC, 2004)'
_computing_data_collection 'RAPID-AUTO (Rigaku/MSC, 2004)'
_computing_data_reduction 'RAPID-AUTO (Rigaku/MSC, 2004)'
_computing_molecular_graphics 'XP in SHELXTL (Sheldrick, 2008)'
_computing_publication_material 'SHELXL97 (Sheldrick, 2008)'
_computing_structure_refinement 'SHELXL97 (Sheldrick, 2008)'
_computing_structure_solution 'SHELXS97 (Sheldrick, 2008)'
_diffrn_ambient_temperature 93(2)
_diffrn_measured_fraction_theta_full 0.997
_diffrn_measured_fraction_theta_max 0.997
_diffrn_measurement_device_type 'Rigaku SPIDER'
_diffrn_measurement_method '\w scans'
_diffrn_radiation_monochromator graphite
_diffrn_radiation_source 'Rotating Anode'
_diffrn_radiation_type MoK\a
_diffrn_radiation_wavelength 0.71073
_diffrn_reflns_av_R_equivalents 0.0264
_diffrn_reflns_av_sigmaI/netI 0.0324
_diffrn_reflns_limit_h_max 10
_diffrn_reflns_limit_h_min -13
_diffrn_reflns_limit_k_max 17
_diffrn_reflns_limit_k_min -13
_diffrn_reflns_limit_l_max 16
_diffrn_reflns_limit_l_min -15
_diffrn_reflns_number 11885
_diffrn_reflns_theta_full 26.40
_diffrn_reflns_theta_max 26.40
_diffrn_reflns_theta_min 3.05
_diffrn_standards_decay_% 0
_diffrn_standards_interval_count 0
_diffrn_standards_interval_time 0
_diffrn_standards_number 0
_exptl_absorpt_coefficient_mu 0.217
_exptl_absorpt_correction_T_max 0.943
_exptl_absorpt_correction_T_min 0.923
_exptl_absorpt_correction_type multi-scan
_exptl_absorpt_process_details '(ABSCOR; Higashi, 1995)'
_exptl_crystal_colour colourless
_exptl_crystal_density_diffrn 1.553
_exptl_crystal_density_method 'not measured'
_exptl_crystal_description Block
_exptl_crystal_F_000 928
_exptl_crystal_size_max 0.37
_exptl_crystal_size_mid 0.33
_exptl_crystal_size_min 0.27
_refine_diff_density_max 0.336
_refine_diff_density_min -0.278
_refine_ls_extinction_method none
_refine_ls_goodness_of_fit_ref 1.002
_refine_ls_hydrogen_treatment mixed
_refine_ls_matrix_type full
_refine_ls_number_parameters 303
_refine_ls_number_reflns 3959
_refine_ls_number_restraints 21
_refine_ls_restrained_S_all 1.000
_refine_ls_R_factor_all 0.0481
_refine_ls_R_factor_gt 0.0397
_refine_ls_shift/su_max 0.001
_refine_ls_shift/su_mean 0.000
_refine_ls_structure_factor_coef Fsqd
_refine_ls_weighting_details 'calc w=1/[\s^2^(Fo^2^)+(0.0259P)^2^+0.968P] where P=(Fo^2^+2Fc^2^)/3'
_refine_ls_weighting_scheme calc
_refine_ls_wR_factor_gt 0.0755
_refine_ls_wR_factor_ref 0.0801
_reflns_number_gt 3445
_reflns_number_total 3959
_reflns_threshold_expression I>2\s(I)
_cod_data_source_file ci5075.cif
_cod_data_source_block I
_cod_depositor_comments
;
The following automatic conversions were performed:
'_symmetry_cell_setting' value 'Monoclinic' changed to 'monoclinic'
according to '/home/saulius/struct/CIF-dictionaries/cif_core.dic'
dictionary named 'cif_core.dic' version 2.4.1 from 2010-06-29.

Automatic conversion script
Id: cif_fix_enum 1527 2010-12-29 10:47:43Z saulius 
;
_cod_original_cell_volume 1935.3(6)
_cod_original_sg_symbol_H-M 'P 21/c'
_cod_database_code 2225807
_cod_database_fobs_code 2225807

loop_
_symmetry_equiv_pos_as_xyz
'x, y, z'
'-x, y+1/2, -z+1/2'
'-x, -y, -z'
'x, -y-1/2, z-1/2'

loop_
_atom_site_type_symbol
_atom_site_label
_atom_site_fract_x
_atom_site_fract_y
_atom_site_fract_z
_atom_site_U_iso_or_equiv
_atom_site_adp_type
_atom_site_calc_flag
_atom_site_refinement_flags
_atom_site_occupancy
_atom_site_disorder_assembly
_atom_site_disorder_group
O O1 0.20360(11) 0.51931(8) 0.18156(8) 0.0247(3) Uani d . 1 . .
N N1 0.53426(13) 0.40531(10) 0.31178(10) 0.0243(3) Uani d . 1 . .
N N2 0.41920(13) 0.39824(9) 0.17089(10) 0.0218(3) Uani d . 1 . .
N N3 0.26475(13) 0.62988(10) 0.35541(10) 0.0253(3) Uani d . 1 . .
N N4 0.39492(14) 0.60700(10) 0.48994(10) 0.0294(3) Uani d . 1 . .
C C1 0.61864(16) 0.39760(11) 0.23507(12) 0.0229(3) Uani d . 1 . .
C C2 0.75022(16) 0.39314(12) 0.23627(13) 0.0285(4) Uani d . 1 . .
H H2 0.8005 0.3964 0.2970 0.034 Uiso calc R 1 . .
C C3 0.80419(17) 0.38372(13) 0.14435(14) 0.0319(4) Uani d . 1 . .
H H3 0.8941 0.3801 0.1420 0.038 Uiso calc R 1 . .
C C4 0.73059(17) 0.37927(13) 0.05438(13) 0.0311(4) Uani d . 1 . .
H H4 0.7718 0.3730 -0.0072 0.037 Uiso calc R 1 . .
C C5 0.60018(16) 0.38377(12) 0.05330(12) 0.0262(4) Uani d . 1 . .
H H5 0.5499 0.3808 -0.0075 0.031 Uiso calc R 1 . .
C C6 0.54567(15) 0.39293(11) 0.14572(12) 0.0218(3) Uani d . 1 . .
C C7 0.41753(16) 0.40521(11) 0.27069(12) 0.0245(4) Uani d . 1 . .
H H7 0.3424 0.4095 0.3073 0.029 Uiso calc R 1 . .
C C8 0.31129(15) 0.39532(12) 0.09736(12) 0.0242(4) Uani d . 1 . .
H H8A 0.3030 0.3288 0.0698 0.029 Uiso calc R 1 . .
H H8B 0.3286 0.4397 0.0412 0.029 Uiso calc R 1 . .
C C9 0.18818(16) 0.42403(12) 0.14171(13) 0.0262(4) Uani d . 1 . .
H H9A 0.1185 0.4231 0.0895 0.031 Uiso calc R 1 . .
H H9B 0.1668 0.3780 0.1954 0.031 Uiso calc R 1 . .
C C10 0.10406(16) 0.54786(12) 0.24439(12) 0.0272(4) Uani d . 1 . .
H H10A 0.0890 0.4968 0.2947 0.033 Uiso calc R 1 . .
H H10B 0.0243 0.5584 0.2039 0.033 Uiso calc R 1 . .
C C11 0.14574(16) 0.64079(13) 0.29557(12) 0.0277(4) Uani d . 1 . .
H H11A 0.1568 0.6916 0.2442 0.033 Uiso calc R 1 . .
H H11B 0.0783 0.6627 0.3397 0.033 Uiso calc R 1 . .
C C12 0.38716(16) 0.64002(11) 0.32253(12) 0.0231(3) Uani d . 1 . .
C C13 0.43309(16) 0.65920(12) 0.22830(12) 0.0262(4) Uani d . 1 . .
H H13 0.3775 0.6687 0.1712 0.031 Uiso calc R 1 . .
C C14 0.56322(17) 0.66369(12) 0.22204(13) 0.0295(4) Uani d . 1 . .
H H14 0.5982 0.6764 0.1590 0.035 Uiso calc R 1 . .
C C15 0.64530(18) 0.64993(12) 0.30653(14) 0.0314(4) Uani d . 1 . .
H H15 0.7345 0.6539 0.2994 0.038 Uiso calc R 1 . .
C C16 0.59940(17) 0.63079(12) 0.39979(13) 0.0294(4) Uani d . 1 . .
H H16 0.6553 0.6214 0.4567 0.035 Uiso calc R 1 . .
C C17 0.46803(17) 0.62576(11) 0.40726(12) 0.0249(4) Uani d . 1 . .
C C18 0.27606(18) 0.61067(13) 0.45479(12) 0.0299(4) Uani d . 1 . .
H H18 0.2053 0.6008 0.4953 0.036 Uiso calc R 1 . .
P P1 -0.07196(5) 0.71567(4) 0.57610(4) 0.02117(17) Uani d PD 0.8952(16) A 1
F F1 -0.10379(15) 0.71525(12) 0.45828(8) 0.0350(3) Uani d PD 0.8952(16) A 1
F F2 -0.03912(12) 0.71374(11) 0.69440(8) 0.0393(4) Uani d PD 0.8952(16) A 1
F F3 0.05729(13) 0.77151(12) 0.55925(10) 0.0540(4) Uani d PD 0.8952(16) A 1
F F4 -0.19885(12) 0.65494(12) 0.59425(9) 0.0479(4) Uani d PD 0.8952(16) A 1
F F5 -0.14535(18) 0.81437(11) 0.58739(10) 0.0589(5) Uani d PD 0.8952(16) A 1
F F6 0.00255(14) 0.61439(10) 0.56578(10) 0.0509(4) Uani d PD 0.8952(16) A 1
P P1' -0.0834(6) 0.7250(5) 0.5725(5) 0.141(8) Uani d PD 0.1048(16) A 2
F F1' -0.0918(11) 0.7157(9) 0.4533(4) 0.0350(3) Uani d PD 0.1048(16) A 2
F F2' -0.0730(10) 0.7334(8) 0.6921(5) 0.0393(4) Uani d PD 0.1048(16) A 2
F F3' -0.0180(10) 0.8283(6) 0.5636(8) 0.0540(4) Uani d PD 0.1048(16) A 2
F F4' -0.1434(9) 0.6186(6) 0.5824(8) 0.0479(4) Uani d PD 0.1048(16) A 2
F F5' -0.2196(8) 0.7721(8) 0.5714(8) 0.0589(5) Uani d PD 0.1048(16) A 2
F F6' 0.0549(7) 0.6755(8) 0.5745(8) 0.0509(4) Uani d PD 0.1048(16) A 2
H H1N 0.560(2) 0.4037(15) 0.3887(16) 0.052(6) Uiso d . 1 . .

loop_
_atom_site_aniso_label
_atom_site_aniso_U_11
_atom_site_aniso_U_22
_atom_site_aniso_U_33
_atom_site_aniso_U_12
_atom_site_aniso_U_13
_atom_site_aniso_U_23
O1 0.0252(6) 0.0252(6) 0.0238(6) -0.0009(5) 0.0013(5) -0.0021(5)
N1 0.0294(8) 0.0246(7) 0.0183(7) 0.0024(6) -0.0043(6) -0.0007(6)
N2 0.0255(7) 0.0219(7) 0.0177(6) 0.0001(6) -0.0024(5) -0.0005(5)
N3 0.0272(8) 0.0310(8) 0.0175(7) 0.0061(6) -0.0033(6) -0.0007(6)
N4 0.0360(9) 0.0325(8) 0.0192(7) 0.0027(6) -0.0050(6) 0.0010(6)
C1 0.0294(9) 0.0190(8) 0.0200(8) 0.0016(6) -0.0023(7) -0.0006(6)
C2 0.0285(9) 0.0297(9) 0.0266(9) 0.0011(7) -0.0083(7) 0.0012(7)
C3 0.0248(9) 0.0350(10) 0.0357(10) 0.0030(7) 0.0004(8) 0.0041(8)
C4 0.0323(10) 0.0361(10) 0.0252(9) 0.0054(8) 0.0048(8) 0.0035(8)
C5 0.0319(10) 0.0281(9) 0.0184(8) 0.0021(7) -0.0026(7) 0.0003(7)
C6 0.0246(9) 0.0180(8) 0.0225(8) 0.0011(6) -0.0026(7) -0.0001(6)
C7 0.0301(9) 0.0235(8) 0.0198(8) 0.0017(7) 0.0007(7) -0.0002(7)
C8 0.0261(9) 0.0254(9) 0.0204(8) -0.0013(7) -0.0059(7) -0.0011(7)
C9 0.0259(9) 0.0268(9) 0.0255(9) -0.0024(7) -0.0030(7) -0.0015(7)
C10 0.0230(9) 0.0346(10) 0.0240(9) 0.0024(7) 0.0012(7) 0.0020(7)
C11 0.0249(9) 0.0357(10) 0.0222(8) 0.0076(7) -0.0027(7) -0.0003(7)
C12 0.0281(9) 0.0199(8) 0.0207(8) 0.0022(7) -0.0044(7) -0.0031(6)
C13 0.0329(10) 0.0262(9) 0.0189(8) -0.0019(7) -0.0055(7) -0.0033(7)
C14 0.0347(10) 0.0285(9) 0.0254(9) -0.0061(7) 0.0015(8) -0.0051(7)
C15 0.0288(10) 0.0287(9) 0.0362(10) -0.0045(7) -0.0039(8) -0.0048(8)
C16 0.0332(10) 0.0246(9) 0.0294(9) -0.0008(7) -0.0120(8) -0.0027(7)
C17 0.0325(9) 0.0202(8) 0.0212(8) 0.0013(7) -0.0056(7) -0.0019(6)
C18 0.0360(10) 0.0346(10) 0.0189(8) 0.0048(8) -0.0004(7) 0.0013(7)
P1 0.0156(3) 0.0302(3) 0.0175(4) -0.0041(2) -0.0011(2) 0.0053(3)
F1 0.0370(7) 0.0499(7) 0.0182(5) 0.0021(5) 0.0012(4) 0.0020(5)
F2 0.0360(9) 0.0587(9) 0.0220(5) -0.0174(6) -0.0105(5) 0.0105(5)
F3 0.0427(9) 0.0789(11) 0.0405(8) -0.0350(8) 0.0021(6) 0.0096(7)
F4 0.0266(8) 0.0901(11) 0.0269(6) -0.0273(7) -0.0006(6) 0.0019(7)
F5 0.0895(13) 0.0551(10) 0.0322(8) 0.0370(9) 0.0014(8) -0.0026(7)
F6 0.0558(9) 0.0451(9) 0.0519(8) 0.0174(7) 0.0044(7) 0.0118(7)
P1' 0.167(16) 0.22(2) 0.030(7) -0.026(15) -0.032(8) 0.006(9)
F1' 0.0370(7) 0.0499(7) 0.0182(5) 0.0021(5) 0.0012(4) 0.0020(5)
F2' 0.0360(9) 0.0587(9) 0.0220(5) -0.0174(6) -0.0105(5) 0.0105(5)
F3' 0.0427(9) 0.0789(11) 0.0405(8) -0.0350(8) 0.0021(6) 0.0096(7)
F4' 0.0266(8) 0.0901(11) 0.0269(6) -0.0273(7) -0.0006(6) 0.0019(7)
F5' 0.0895(13) 0.0551(10) 0.0322(8) 0.0370(9) 0.0014(8) -0.0026(7)
F6' 0.0558(9) 0.0451(9) 0.0519(8) 0.0174(7) 0.0044(7) 0.0118(7)

loop_
_atom_type_symbol
_atom_type_description
_atom_type_scat_dispersion_real
_atom_type_scat_dispersion_imag
_atom_type_scat_source
C C 0.0033 0.0016 'International Tables Vol C Tables 4.2.6.8 and 6.1.1.4'
H H 0.0000 0.0000 'International Tables Vol C Tables 4.2.6.8 and 6.1.1.4'
N N 0.0061 0.0033 'International Tables Vol C Tables 4.2.6.8 and 6.1.1.4'
O O 0.0106 0.0060 'International Tables Vol C Tables 4.2.6.8 and 6.1.1.4'
F F 0.0171 0.0103 'International Tables Vol C Tables 4.2.6.8 and 6.1.1.4'
P P 0.1023 0.0942 'International Tables Vol C Tables 4.2.6.8 and 6.1.1.4'

loop_
_geom_angle_atom_site_label_1
_geom_angle_atom_site_label_2
_geom_angle_atom_site_label_3
_geom_angle_site_symmetry_1
_geom_angle_site_symmetry_3
_geom_angle
_geom_angle_publ_flag
C9 O1 C10 . . 113.54(12) ?
C7 N1 C1 . . 107.87(14) ?
C7 N1 H1N . . 126.9(11) ?
C1 N1 H1N . . 125.0(11) ?
C7 N2 C6 . . 107.41(13) ?
C7 N2 C8 . . 128.63(14) ?
C6 N2 C8 . . 123.95(13) ?
C18 N3 C12 . . 106.67(14) ?
C18 N3 C11 . . 126.26(15) ?
C12 N3 C11 . . 127.04(13) ?
C18 N4 C17 . . 105.03(14) ?
C2 C1 N1 . . 131.78(15) ?
C2 C1 C6 . . 121.47(15) ?
N1 C1 C6 . . 106.75(14) ?
C3 C2 C1 . . 116.36(16) ?
C3 C2 H2 . . 121.8 ?
C1 C2 H2 . . 121.8 ?
C2 C3 C4 . . 122.12(17) ?
C2 C3 H3 . . 118.9 ?
C4 C3 H3 . . 118.9 ?
C5 C4 C3 . . 121.46(16) ?
C5 C4 H4 . . 119.3 ?
C3 C4 H4 . . 119.3 ?
C4 C5 C6 . . 116.52(16) ?
C4 C5 H5 . . 121.7 ?
C6 C5 H5 . . 121.7 ?
C5 C6 N2 . . 131.09(15) ?
C5 C6 C1 . . 122.08(15) ?
N2 C6 C1 . . 106.83(14) ?
N1 C7 N2 . . 111.14(15) ?
N1 C7 H7 . . 124.4 ?
N2 C7 H7 . . 124.4 ?
N2 C8 C9 . . 112.67(13) ?
N2 C8 H8A . . 109.1 ?
C9 C8 H8A . . 109.1 ?
N2 C8 H8B . . 109.1 ?
C9 C8 H8B . . 109.1 ?
H8A C8 H8B . . 107.8 ?
O1 C9 C8 . . 107.68(13) ?
O1 C9 H9A . . 110.2 ?
C8 C9 H9A . . 110.2 ?
O1 C9 H9B . . 110.2 ?
C8 C9 H9B . . 110.2 ?
H9A C9 H9B . . 108.5 ?
O1 C10 C11 . . 107.08(13) ?
O1 C10 H10A . . 110.3 ?
C11 C10 H10A . . 110.3 ?
O1 C10 H10B . . 110.3 ?
C11 C10 H10B . . 110.3 ?
H10A C10 H10B . . 108.6 ?
N3 C11 C10 . . 112.69(14) ?
N3 C11 H11A . . 109.1 ?
C10 C11 H11A . . 109.1 ?
N3 C11 H11B . . 109.1 ?
C10 C11 H11B . . 109.1 ?
H11A C11 H11B . . 107.8 ?
N3 C12 C13 . . 132.02(15) ?
N3 C12 C17 . . 105.74(14) ?
C13 C12 C17 . . 122.24(16) ?
C14 C13 C12 . . 116.68(16) ?
C14 C13 H13 . . 121.7 ?
C12 C13 H13 . . 121.7 ?
C13 C14 C15 . . 121.63(16) ?
C13 C14 H14 . . 119.2 ?
C15 C14 H14 . . 119.2 ?
C16 C15 C14 . . 121.52(17) ?
C16 C15 H15 . . 119.2 ?
C14 C15 H15 . . 119.2 ?
C15 C16 C17 . . 117.52(16) ?
C15 C16 H16 . . 121.2 ?
C17 C16 H16 . . 121.2 ?
C16 C17 N4 . . 130.48(16) ?
C16 C17 C12 . . 120.41(16) ?
N4 C17 C12 . . 109.11(15) ?
N4 C18 N3 . . 113.45(16) ?
N4 C18 H18 . . 123.3 ?
N3 C18 H18 . . 123.3 ?
F5 P1 F3 . . 91.33(10) ?
F5 P1 F1 . . 90.84(8) ?
F3 P1 F1 . . 90.37(7) ?
F5 P1 F2 . . 90.33(7) ?
F3 P1 F2 . . 89.90(7) ?
F1 P1 F2 . . 178.79(8) ?
F5 P1 F4 . . 91.13(10) ?
F3 P1 F4 . . 177.42(10) ?
F1 P1 F4 . . 90.37(7) ?
F2 P1 F4 . . 89.30(6) ?
F5 P1 F6 . . 179.35(8) ?
F3 P1 F6 . . 89.03(8) ?
F1 P1 F6 . . 89.69(8) ?
F2 P1 F6 . . 89.14(8) ?
F4 P1 F6 . . 88.51(9) ?
F5' P1' F3' . . 91.6(3) ?
F5' P1' F1' . . 90.8(3) ?
F3' P1' F1' . . 90.2(3) ?
F5' P1' F2' . . 90.1(3) ?
F3' P1' F2' . . 89.9(3) ?
F1' P1' F2' . . 179.1(4) ?
F5' P1' F4' . . 90.8(3) ?
F3' P1' F4' . . 177.5(4) ?
F1' P1' F4' . . 90.2(3) ?
F2' P1' F4' . . 89.6(3) ?
F5' P1' F6' . . 179.1(4) ?
F3' P1' F6' . . 89.2(3) ?
F1' P1' F6' . . 89.7(3) ?
F2' P1' F6' . . 89.5(3) ?
F4' P1' F6' . . 88.4(3) ?

loop_
_geom_bond_atom_site_label_1
_geom_bond_atom_site_label_2
_geom_bond_site_symmetry_2
_geom_bond_distance
_geom_bond_publ_flag
O1 C9 . 1.4224(19) ?
O1 C10 . 1.4266(19) ?
N1 C7 . 1.325(2) ?
N1 C1 . 1.389(2) ?
N1 H1N . 1.05(2) ?
N2 C7 . 1.337(2) ?
N2 C6 . 1.390(2) ?
N2 C8 . 1.470(2) ?
N3 C18 . 1.353(2) ?
N3 C12 . 1.387(2) ?
N3 C11 . 1.465(2) ?
N4 C18 . 1.319(2) ?
N4 C17 . 1.398(2) ?
C1 C2 . 1.387(2) ?
C1 C6 . 1.392(2) ?
C2 C3 . 1.381(2) ?
C2 H2 . 0.95 ?
C3 C4 . 1.402(3) ?
C3 H3 . 0.95 ?
C4 C5 . 1.375(2) ?
C4 H4 . 0.95 ?
C5 C6 . 1.389(2) ?
C5 H5 . 0.95 ?
C7 H7 . 0.95 ?
C8 C9 . 1.502(2) ?
C8 H8A . 0.99 ?
C8 H8B . 0.99 ?
C9 H9A . 0.99 ?
C9 H9B . 0.99 ?
C10 C11 . 1.507(2) ?
C10 H10A . 0.99 ?
C10 H10B . 0.99 ?
C11 H11A . 0.99 ?
C11 H11B . 0.99 ?
C12 C13 . 1.393(2) ?
C12 C17 . 1.400(2) ?
C13 C14 . 1.378(2) ?
C13 H13 . 0.95 ?
C14 C15 . 1.404(2) ?
C14 H14 . 0.95 ?
C15 C16 . 1.381(3) ?
C15 H15 . 0.95 ?
C16 C17 . 1.394(2) ?
C16 H16 . 0.95 ?
C18 H18 . 0.95 ?
P1 F5 . 1.5742(14) ?
P1 F3 . 1.5883(13) ?
P1 F1 . 1.5942(12) ?
P1 F2 . 1.6025(12) ?
P1 F4 . 1.6041(12) ?
P1 F6 . 1.6092(14) ?
P1' F5' . 1.574(3) ?
P1' F3' . 1.588(3) ?
P1' F1' . 1.595(3) ?
P1' F2' . 1.601(3) ?
P1' F4' . 1.603(3) ?
P1' F6' . 1.608(3) ?

loop_
_geom_hbond_atom_site_label_D
_geom_hbond_atom_site_label_H
_geom_hbond_atom_site_label_A
_geom_hbond_site_symmetry_A
_geom_hbond_distance_DH
_geom_hbond_distance_HA
_geom_hbond_distance_DA
_geom_hbond_angle_DHA
N1 H1N N4 3_666 1.05(2) 1.68(2) 2.724(2) 176(2)
C4 H4 F3 2_645 0.95 2.41 3.130(2) 133
C7 H7 F4 3_566 0.95 2.23 3.100(2) 152
C9 H9B F2 3_566 0.99 2.40 3.340(2) 159
C11 H11A F2 4_575 0.99 2.51 3.066(2) 116
C16 H16 F4 1_655 0.95 2.39 3.300(2) 161
C18 H18 F6 . 0.95 2.38 3.298(2) 163

loop_
_geom_torsion_atom_site_label_1
_geom_torsion_atom_site_label_2
_geom_torsion_atom_site_label_3
_geom_torsion_atom_site_label_4
_geom_torsion_site_symmetry_1
_geom_torsion_site_symmetry_2
_geom_torsion_site_symmetry_3
_geom_torsion_site_symmetry_4
_geom_torsion
_geom_torsion_publ_flag
C7 N1 C1 C2 . . . . -179.03(17) ?
C7 N1 C1 C6 . . . . 0.03(17) ?
N1 C1 C2 C3 . . . . 178.85(16) ?
C6 C1 C2 C3 . . . . -0.1(2) ?
C1 C2 C3 C4 . . . . 0.3(3) ?
C2 C3 C4 C5 . . . . -0.2(3) ?
C3 C4 C5 C6 . . . . 0.0(2) ?
C4 C5 C6 N2 . . . . -179.17(16) ?
C4 C5 C6 C1 . . . . 0.2(2) ?
C7 N2 C6 C5 . . . . 179.09(16) ?
C8 N2 C6 C5 . . . . -0.4(3) ?
C7 N2 C6 C1 . . . . -0.31(17) ?
C8 N2 C6 C1 . . . . -179.76(13) ?
C2 C1 C6 C5 . . . . -0.1(2) ?
N1 C1 C6 C5 . . . . -179.29(14) ?
C2 C1 C6 N2 . . . . 179.35(14) ?
N1 C1 C6 N2 . . . . 0.17(17) ?
C1 N1 C7 N2 . . . . -0.23(18) ?
C6 N2 C7 N1 . . . . 0.34(18) ?
C8 N2 C7 N1 . . . . 179.76(14) ?
C7 N2 C8 C9 . . . . 13.2(2) ?
C6 N2 C8 C9 . . . . -167.43(14) ?
C10 O1 C9 C8 . . . . -167.47(13) ?
N2 C8 C9 O1 . . . . 58.10(17) ?
C9 O1 C10 C11 . . . . 169.54(13) ?
C18 N3 C11 C10 . . . . -94.78(19) ?
C12 N3 C11 C10 . . . . 87.35(19) ?
O1 C10 C11 N3 . . . . -58.98(17) ?
C18 N3 C12 C13 . . . . 179.45(17) ?
C11 N3 C12 C13 . . . . -2.3(3) ?
C18 N3 C12 C17 . . . . 0.01(17) ?
C11 N3 C12 C17 . . . . 178.22(15) ?
N3 C12 C13 C14 . . . . -179.43(16) ?
C17 C12 C13 C14 . . . . -0.1(2) ?
C12 C13 C14 C15 . . . . -0.2(2) ?
C13 C14 C15 C16 . . . . 0.3(3) ?
C14 C15 C16 C17 . . . . -0.1(2) ?
C15 C16 C17 N4 . . . . 179.34(16) ?
C15 C16 C17 C12 . . . . -0.2(2) ?
C18 N4 C17 C16 . . . . -179.82(17) ?
C18 N4 C17 C12 . . . . -0.29(18) ?
N3 C12 C17 C16 . . . . 179.76(14) ?
C13 C12 C17 C16 . . . . 0.3(2) ?
N3 C12 C17 N4 . . . . 0.17(17) ?
C13 C12 C17 N4 . . . . -179.34(14) ?
C17 N4 C18 N3 . . . . 0.31(19) ?
C12 N3 C18 N4 . . . . -0.21(19) ?
C11 N3 C18 N4 . . . . -178.43(15) ?
